data_4128294
loop_
_publ_author_name
'Xing, Pengyao'
'Li, Yongxin'
'Xue, Shixin'
'Fiona Phua, Soo Zeng'
'Ding, Chendi'
'Chen, Hongzhong'
'Zhao, Yanli'

_publ_section_title
;
 Occurrence of Chiral Nanostructures Induced by Multiple Hydrogen Bonds.
;
_journal_issue 25
_journal_name_full 'Journal of the American Chemical Society'
_journal_page_first 9946
_journal_page_last 9954
_journal_paper_doi 10.1021/jacs.9b03502
_journal_volume 141
_journal_year 2019
_chemical_formula_sum 'C21 H18 N4 O'
_chemical_formula_weight 342.39
_space_group_crystal_system triclinic
_space_group_IT_number 2
_space_group_name_Hall '-P 1'
_space_group_name_H-M_alt 'P -1'
_symmetry_space_group_name_Hall '-P 1'
_symmetry_space_group_name_H-M 'P -1'
_atom_sites_solution_hydrogens mixed
_atom_sites_solution_primary dual
_cell_angle_alpha 76.1046(19)
_cell_angle_beta 88.391(2)
_cell_angle_gamma 77.957(2)
_cell_formula_units_Z 2
_cell_length_a 7.0423(4)
_cell_length_b 10.4389(6)
_cell_length_c 12.1272(7)
_cell_measurement_reflns_used 2412
_cell_measurement_temperature 109.(2)
_cell_measurement_theta_max 28.7841
_cell_measurement_theta_min 2.9584
_cell_volume 846.15(8)
_computing_cell_refinement 'SAINT V8.38A (Bruker AXS Inc., 2017)'
_computing_data_collection 'APEX3 (Bruker AXS Inc., 2018)'
_computing_data_reduction 'SAINT V8.38A (Bruker AXS Inc., 2017)'
_computing_molecular_graphics 'XP (Bruker AXS Inc., 2018)'
_computing_publication_material 'APEX3 (Bruker AXS Inc., 2018)'
_computing_structure_refinement 'SHELXL-2017/1 (Sheldrick, 2017)'
_computing_structure_solution 'XT, VERSION 2014/5'
_diffrn_ambient_temperature 109.(2)
_diffrn_detector_area_resol_mean 7.4074
_diffrn_measured_fraction_theta_full 0.994
_diffrn_measured_fraction_theta_max 0.994
_diffrn_measurement_device_type 'Photon II CPADs detector'
_diffrn_measurement_method 'phi and omega scans'
_diffrn_radiation_monochromator 'Multilayer Mirror'
_diffrn_radiation_type MoK\a
_diffrn_radiation_wavelength 0.71073
_diffrn_reflns_av_R_equivalents 0.0880
_diffrn_reflns_av_unetI/netI 0.0995
_diffrn_reflns_limit_h_max 9
_diffrn_reflns_limit_h_min -9
_diffrn_reflns_limit_k_max 14
_diffrn_reflns_limit_k_min -14
_diffrn_reflns_limit_l_max 15
_diffrn_reflns_limit_l_min -16
_diffrn_reflns_number 13728
_diffrn_reflns_theta_full 29.17
_diffrn_reflns_theta_max 29.17
_diffrn_reflns_theta_min 2.96
_diffrn_source 'Incoatec microfocus source'
_diffrn_source_type 'Bruker D8 Quest'
_exptl_absorpt_coefficient_mu 0.086
_exptl_absorpt_correction_T_max 1.00
_exptl_absorpt_correction_T_min 0.78
_exptl_absorpt_correction_type multi-scan
_exptl_absorpt_process_details
;
SADABS-2016/2 - Bruker AXS area detector scaling and absorption correction
;
_exptl_crystal_colour colourless
_exptl_crystal_density_diffrn 1.344
_exptl_crystal_density_method 'not measured'
_exptl_crystal_description plate
_exptl_crystal_F_000 360
_exptl_crystal_size_max 0.260
_exptl_crystal_size_mid 0.200
_exptl_crystal_size_min 0.020
_refine_diff_density_max 0.230
_refine_diff_density_min -0.296
_refine_ls_extinction_method none
_refine_ls_goodness_of_fit_ref 1.026
_refine_ls_hydrogen_treatment mixed
_refine_ls_matrix_type full
_refine_ls_number_parameters 245
_refine_ls_number_reflns 4550
_refine_ls_number_restraints 1
_refine_ls_restrained_S_all 1.026
_refine_ls_R_factor_all 0.1110
_refine_ls_R_factor_gt 0.0588
_refine_ls_shift/su_max 0.000
_refine_ls_shift/su_mean 0.000
_refine_ls_structure_factor_coef Fsqd
_refine_ls_weighting_details 'w=1/[\s^2^(Fo^2^)+(0.0379P)^2^+0.2676P] where P=(Fo^2^+2Fc^2^)/3'
_refine_ls_weighting_scheme calc
_refine_ls_wR_factor_gt 0.1164
_refine_ls_wR_factor_ref 0.1429
_reflns_number_gt 2867
_reflns_number_total 4550
_reflns_threshold_expression 'I > 2\s(I)'
_cod_data_source_file ja9b03502_si_005.cif
_cod_data_source_block zhao284m
_cod_depositor_comments
;
The following automatic conversions were performed:

'_exptl_absorpt_correction_type' value 'Multi-Scan' changed to
'multi-scan' according to
/home/data/users/saulius/crontab/automatic-downloads/current/ACS/lib/dictionaries/cif_core.dic
dictionary named 'cif_core.dic' version 2.4.2 from 2011-04-26.

Automatic conversion script
Id: cif_fix_values 4973 2017-02-22 13:04:09Z antanas 
;
_cod_database_code 4128294

loop_
_space_group_symop_operation_xyz
'x, y, z'
'-x, -y, -z'

loop_
_atom_site_type_symbol
_atom_site_label
_atom_site_fract_x
_atom_site_fract_y
_atom_site_fract_z
_atom_site_U_iso_or_equiv
_atom_site_adp_type
_atom_site_calc_flag
_atom_site_refinement_flags_adp
_atom_site_refinement_flags_posn
_atom_site_occupancy
C C1 0.1395(3) 0.8232(2) 0.48376(19) 0.0305(5) Uani d . . 1
H H1 0.113838 0.822719 0.561162 0.037 Uiso calc U R 1
C C2 0.0006(3) 0.8879(2) 0.39918(19) 0.0327(5) Uani d . . 1
H H2 -0.12287 0.932347 0.41903 0.039 Uiso calc U R 1
C C3 0.0380(3) 0.8894(2) 0.28499(19) 0.0304(5) Uani d . . 1
H H3 -0.060029 0.936228 0.22903 0.036 Uiso calc U R 1
C C4 0.2126(3) 0.82502(19) 0.25165(17) 0.0267(4) Uani d . . 1
H H4 0.237324 0.825433 0.174156 0.032 Uiso calc U R 1
C C5 0.3513(3) 0.75930(18) 0.33674(16) 0.0236(4) Uani d . . 1
C C6 0.3178(3) 0.75880(18) 0.45148(16) 0.0248(4) Uani d . . 1
C C7 0.6108(3) 0.64782(18) 0.44273(16) 0.0227(4) Uani d . . 1
C C8 0.8094(3) 0.57198(18) 0.47103(16) 0.0231(4) Uani d . . 1
C C9 0.9458(3) 0.55643(18) 0.38705(16) 0.0245(4) Uani d . . 1
H H9 0.909238 0.59542 0.309504 0.029 Uiso calc U R 1
C C10 1.1339(3) 0.48496(19) 0.41517(17) 0.0258(4) Uani d . . 1
H H10 1.224694 0.474561 0.356919 0.031 Uiso calc U R 1
C C12 0.7503(3) 0.50585(18) 0.10424(16) 0.0216(4) Uani d . . 1
C C13 0.8273(3) 0.38158(19) 0.17803(18) 0.0281(5) Uani d . . 1
H H13 0.835715 0.372273 0.257715 0.034 Uiso calc U R 1
C C14 0.8905(3) 0.27296(19) 0.13055(19) 0.0296(5) Uani d . . 1
H H14 0.944587 0.187414 0.178559 0.036 Uiso calc U R 1
C C15 0.8768(3) 0.2858(2) 0.01366(19) 0.0285(5) Uani d . . 1
H H15 0.923463 0.208859 -0.015828 0.034 Uiso calc U R 1
C C16 0.7969(3) 0.40770(19) -0.06089(17) 0.0249(4) Uani d . . 1
H H16 0.785646 0.415892 -0.140281 0.03 Uiso calc U R 1
C C17 0.7343(3) 0.51713(18) -0.01268(16) 0.0209(4) Uani d . . 1
C C18 0.6320(3) 0.71488(18) 0.02727(15) 0.0206(4) Uani d . . 1
C C19 0.5633(3) 0.86092(18) 0.01148(16) 0.0205(4) Uani d . . 1
C C20 0.4525(3) 0.94022(18) -0.08362(16) 0.0228(4) Uani d . . 1
H H20 0.419683 0.900006 -0.140935 0.027 Uiso calc U R 1
C C21 0.6094(3) 0.92239(18) 0.09435(16) 0.0230(4) Uani d . . 1
H H21 0.684787 0.869059 0.159358 0.028 Uiso calc U R 1
C C22 0.6566(4) 0.8734(2) 0.6546(2) 0.0447(6) Uani d . . 1
H H22A 0.56711 0.941698 0.599399 0.067 Uiso calc U R 1
H H22B 0.76939 0.834765 0.615207 0.067 Uiso calc U R 1
H H22C 0.699686 0.915408 0.710897 0.067 Uiso calc U R 1
N N1 0.4835(2) 0.68807(16) 0.51668(14) 0.0257(4) Uani d . . 1
N N2 0.5393(2) 0.68702(16) 0.33390(14) 0.0236(4) Uani d . D 1
H H2N 0.596(3) 0.663(2) 0.2684(19) 0.044(7) Uiso d . D 1
N N3 0.6853(2) 0.63162(15) 0.12751(13) 0.0227(4) Uani d . . 1
N N4 0.6554(2) 0.65126(15) -0.05967(13) 0.0209(3) Uani d . D 1
H H4N 0.625(3) 0.690(2) -0.1370(17) 0.035(6) Uiso d . D 1
O O1 0.5612(2) 0.77086(14) 0.70968(12) 0.0320(4) Uani d . . 1
H H1A 0.521696 0.736268 0.661273 0.048 Uiso calc U R 1

loop_
_atom_site_aniso_label
_atom_site_aniso_U_11
_atom_site_aniso_U_22
_atom_site_aniso_U_33
_atom_site_aniso_U_12
_atom_site_aniso_U_13
_atom_site_aniso_U_23
C1 0.0323(11) 0.0300(11) 0.0307(11) -0.0058(9) 0.0050(9) -0.0112(9)
C2 0.0272(11) 0.0301(11) 0.0403(13) -0.0031(9) 0.0032(10) -0.0103(10)
C3 0.0281(11) 0.0253(10) 0.0367(12) -0.0058(8) -0.0094(9) -0.0041(9)
C4 0.0303(11) 0.0262(10) 0.0248(10) -0.0067(8) -0.0033(8) -0.0073(8)
C5 0.0275(10) 0.0219(9) 0.0225(10) -0.0062(8) -0.0011(8) -0.0066(8)
C6 0.0300(11) 0.0212(9) 0.0235(10) -0.0058(8) -0.0011(8) -0.0052(8)
C7 0.0317(11) 0.0208(9) 0.0169(9) -0.0053(8) -0.0024(8) -0.0068(7)
C8 0.0296(11) 0.0210(9) 0.0193(9) -0.0044(8) -0.0028(8) -0.0066(7)
C9 0.0342(11) 0.0231(10) 0.0152(9) -0.0044(8) -0.0041(8) -0.0033(7)
C10 0.0311(11) 0.0260(10) 0.0208(9) -0.0050(8) 0.0001(8) -0.0073(8)
C12 0.0219(10) 0.0190(9) 0.0239(10) -0.0036(7) -0.0028(8) -0.0055(8)
C13 0.0349(11) 0.0241(10) 0.0243(10) -0.0054(9) -0.0048(9) -0.0040(8)
C14 0.0311(11) 0.0200(10) 0.0357(11) -0.0028(8) -0.0077(9) -0.0038(9)
C15 0.0249(11) 0.0249(10) 0.0389(12) -0.0039(8) 0.0008(9) -0.0147(9)
C16 0.0260(10) 0.0259(10) 0.0258(10) -0.0069(8) 0.0028(8) -0.0111(8)
C17 0.0192(9) 0.0231(9) 0.0214(9) -0.0055(7) 0.0018(7) -0.0066(8)
C18 0.0217(9) 0.0219(9) 0.0192(9) -0.0053(7) 0.0005(7) -0.0062(7)
C19 0.0197(9) 0.0207(9) 0.0207(9) -0.0031(7) 0.0017(7) -0.0055(7)
C20 0.0277(10) 0.0240(10) 0.0184(9) -0.0056(8) -0.0022(8) -0.0078(8)
C21 0.0269(10) 0.0214(9) 0.0192(9) -0.0039(8) -0.0049(8) -0.0025(7)
C22 0.0631(17) 0.0479(14) 0.0314(12) -0.0300(13) 0.0064(12) -0.0099(11)
N1 0.0310(9) 0.0258(9) 0.0208(8) -0.0042(7) -0.0026(7) -0.0074(7)
N2 0.0273(9) 0.0249(8) 0.0181(8) -0.0020(7) -0.0018(7) -0.0069(7)
N3 0.0268(9) 0.0227(8) 0.0178(8) -0.0022(7) -0.0026(7) -0.0053(6)
N4 0.0241(8) 0.0206(8) 0.0176(8) -0.0030(6) -0.0013(7) -0.0048(6)
O1 0.0479(9) 0.0337(8) 0.0187(7) -0.0162(7) 0.0015(7) -0.0080(6)

loop_
_atom_type_symbol
_atom_type_description
_atom_type_scat_dispersion_real
_atom_type_scat_dispersion_imag
_atom_type_scat_source
C C 0.0033 0.0016 'International Tables Vol C Tables 4.2.6.8 and 6.1.1.4'
H H 0.0000 0.0000 'International Tables Vol C Tables 4.2.6.8 and 6.1.1.4'
N N 0.0061 0.0033 'International Tables Vol C Tables 4.2.6.8 and 6.1.1.4'
O O 0.0106 0.0060 'International Tables Vol C Tables 4.2.6.8 and 6.1.1.4'

loop_
_geom_angle_atom_site_label_1
_geom_angle_atom_site_label_2
_geom_angle_atom_site_label_3
_geom_angle_site_symmetry_1
_geom_angle_site_symmetry_3
_geom_angle
C2 C1 C6 . . 117.6(2)
C2 C1 H1 . . 121.2
C6 C1 H1 . . 121.2
C1 C2 C3 . . 121.4(2)
C1 C2 H2 . . 119.3
C3 C2 H2 . . 119.3
C4 C3 C2 . . 121.79(19)
C4 C3 H3 . . 119.1
C2 C3 H3 . . 119.1
C3 C4 C5 . . 116.70(19)
C3 C4 H4 . . 121.6
C5 C4 H4 . . 121.6
N2 C5 C4 . . 132.09(19)
N2 C5 C6 . . 105.56(16)
C4 C5 C6 . . 122.34(19)
C1 C6 N1 . . 130.28(19)
C1 C6 C5 . . 120.14(18)
N1 C6 C5 . . 109.59(17)
N1 C7 N2 . . 112.95(17)
N1 C7 C8 . . 125.17(17)
N2 C7 C8 . . 121.86(18)
C9 C8 C10 . 2_766 118.83(18)
C9 C8 C7 . . 121.54(17)
C10 C8 C7 2_766 . 119.62(18)
C10 C9 C8 . . 120.90(17)
C10 C9 H9 . . 119.5
C8 C9 H9 . . 119.5
C9 C10 C8 . 2_766 120.26(18)
C9 C10 H10 . . 119.9
C8 C10 H10 2_766 . 119.9
N3 C12 C13 . . 129.63(18)
N3 C12 C17 . . 109.75(15)
C13 C12 C17 . . 120.60(18)
C14 C13 C12 . . 117.36(19)
C14 C13 H13 . . 121.3
C12 C13 H13 . . 121.3
C13 C14 C15 . . 121.56(19)
C13 C14 H14 . . 119.2
C15 C14 H14 . . 119.2
C16 C15 C14 . . 122.01(19)
C16 C15 H15 . . 119.0
C14 C15 H15 . . 119.0
C15 C16 C17 . . 116.22(19)
C15 C16 H16 . . 121.9
C17 C16 H16 . . 121.9
N4 C17 C16 . . 132.13(18)
N4 C17 C12 . . 105.61(16)
C16 C17 C12 . . 122.23(17)
N3 C18 N4 . . 112.90(16)
N3 C18 C19 . . 123.26(17)
N4 C18 C19 . . 123.79(16)
C20 C19 C21 . . 118.91(16)
C20 C19 C18 . . 122.13(17)
C21 C19 C18 . . 118.96(16)
C21 C20 C19 2_675 . 119.90(17)
C21 C20 H20 2_675 . 120.0
C19 C20 H20 . . 120.0
C20 C21 C19 2_675 . 121.18(16)
C20 C21 H21 2_675 . 119.4
C19 C21 H21 . . 119.4
O1 C22 H22A . . 109.5
O1 C22 H22B . . 109.5
H22A C22 H22B . . 109.5
O1 C22 H22C . . 109.5
H22A C22 H22C . . 109.5
H22B C22 H22C . . 109.5
C7 N1 C6 . . 104.93(16)
C7 N2 C5 . . 106.97(16)
C7 N2 H2N . . 128.5(15)
C5 N2 H2N . . 124.1(15)
C18 N3 C12 . . 104.86(15)
C18 N4 C17 . . 106.85(15)
C18 N4 H4N . . 127.7(13)
C17 N4 H4N . . 125.5(13)
C22 O1 H1A . . 109.5

loop_
_geom_bond_atom_site_label_1
_geom_bond_atom_site_label_2
_geom_bond_site_symmetry_2
_geom_bond_distance
C1 C2 . 1.383(3)
C1 C6 . 1.388(3)
C1 H1 . 0.95
C2 C3 . 1.399(3)
C2 H2 . 0.95
C3 C4 . 1.373(3)
C3 H3 . 0.95
C4 C5 . 1.388(3)
C4 H4 . 0.95
C5 N2 . 1.384(3)
C5 C6 . 1.404(3)
C6 N1 . 1.394(2)
C7 N1 . 1.328(3)
C7 N2 . 1.362(2)
C7 C8 . 1.461(3)
C8 C9 . 1.395(3)
C8 C10 2_766 1.398(2)
C9 C10 . 1.385(3)
C9 H9 . 0.95
C10 H10 . 0.95
C12 N3 . 1.390(2)
C12 C13 . 1.398(3)
C12 C17 . 1.400(3)
C13 C14 . 1.380(3)
C13 H13 . 0.95
C14 C15 . 1.396(3)
C14 H14 . 0.95
C15 C16 . 1.389(3)
C15 H15 . 0.95
C16 C17 . 1.392(3)
C16 H16 . 0.95
C17 N4 . 1.380(2)
C18 N3 . 1.325(2)
C18 N4 . 1.364(2)
C18 C19 . 1.467(2)
C19 C20 . 1.395(2)
C19 C21 . 1.394(3)
C20 C21 2_675 1.384(3)
C20 H20 . 0.95
C21 H21 . 0.95
C22 O1 . 1.405(2)
C22 H22A . 0.98
C22 H22B . 0.98
C22 H22C . 0.98
N2 H2N . 0.94(2)
N4 H4N . 0.939(19)
O1 H1A . 0.84
